data_7157943
loop_
_publ_author_name
'Goodwin, Rosemary J.'
'Blyth, Mitchell T.'
'Fung, Alfred K. K.'
'Smith, Leesa M.'
'Norcott, Philip L.'
'Tanovic, Sara'
'Coote, Michelle L.'
'White, Nicholas G.'

_publ_section_title
;
 Simple acyclic molecules containing a single charge-assisted O-H group
 can recognize anions in acetonitrile&#x2009;:&#x2009;water mixtures.
;
_journal_issue 12
_journal_name_full 'Organic &amp; biomolecular chemistry'
_journal_page_first 2794
_journal_page_last 2803
_journal_paper_doi 10.1039/d1ob00282a
_journal_volume 19
_journal_year 2021
_chemical_compound_source synthesized
_chemical_formula_moiety 'C26 H22 N2 O2, 2(Br)'
_chemical_formula_sum 'C26 H22 Br2 N2 O2'
_chemical_formula_weight 554.28
_space_group_IT_number 2
_space_group_name_Hall '-P 1'
_space_group_name_H-M_alt 'P -1'
_symmetry_cell_setting triclinic
_symmetry_space_group_name_Hall '-P 1'
_symmetry_space_group_name_H-M 'P -1'
_atom_sites_solution_hydrogens difmap
_atom_sites_solution_primary other
_audit_update_record
;
2020-12-16 deposited with the CCDC.	2021-03-08 downloaded from the CCDC.
;
_cell_angle_alpha 118.013(4)
_cell_angle_beta 97.791(3)
_cell_angle_gamma 104.191(4)
_cell_formula_units_Z 1
_cell_length_a 7.5194(4)
_cell_length_b 9.4830(4)
_cell_length_c 9.4934(3)
_cell_measurement_reflns_used 5624
_cell_measurement_temperature 150
_cell_measurement_theta_max 73.59
_cell_measurement_theta_min 5.44
_cell_volume 553.98(5)
_computing_cell_refinement 'CrysAlisPro, (Agilent, 2011)'
_computing_data_collection 'CrysAlisPro, (Agilent, 2011'
_computing_data_reduction 'CrysAlisPro, (Agilent, 2011)'
_computing_publication_material 'CRYSTALS (Betteridge et al., 2003)'
_computing_structure_refinement 'CRYSTALS (Betteridge et al., 2003)'
_computing_structure_solution 'Superflip (Palatinus & Chapuis, 2007)'
_diffrn_ambient_temperature 150
_diffrn_measured_fraction_theta_full 0.996
_diffrn_measured_fraction_theta_max 0.996
_diffrn_measurement_device Area
_diffrn_measurement_device_type 'Oxford Diffraction Supernova'
_diffrn_measurement_method \w
_diffrn_radiation_monochromator mirror
_diffrn_radiation_type 'Cu K\a'
_diffrn_radiation_wavelength 1.54184
_diffrn_reflns_av_R_equivalents 0.013
_diffrn_reflns_av_unetI/netI 0.015
_diffrn_reflns_limit_h_max 9
_diffrn_reflns_limit_h_min -9
_diffrn_reflns_limit_k_max 11
_diffrn_reflns_limit_k_min -11
_diffrn_reflns_limit_l_max 11
_diffrn_reflns_limit_l_min -9
_diffrn_reflns_number 6507
_diffrn_reflns_theta_full 73.843
_diffrn_reflns_theta_max 73.843
_diffrn_reflns_theta_min 5.452
_diffrn_standards_number 0
_exptl_absorpt_coefficient_mu 4.857
_exptl_absorpt_correction_T_max 1.00
_exptl_absorpt_correction_T_min 0.55
_exptl_absorpt_correction_type multi-scan
_exptl_absorpt_process_details 'CrysAlisPro, (Agilent, 2011)'
_exptl_crystal_colour yellow
_exptl_crystal_density_diffrn 1.661
_exptl_crystal_density_meas ?
_exptl_crystal_density_method 'not measured'
_exptl_crystal_description block
_exptl_crystal_F_000 278
_exptl_crystal_size_max 0.35
_exptl_crystal_size_mid 0.20
_exptl_crystal_size_min 0.16
_refine_diff_density_max 0.38
_refine_diff_density_min -0.38
_refine_ls_extinction_method None
_refine_ls_goodness_of_fit_ref 1.0434
_refine_ls_hydrogen_treatment mixed
_refine_ls_matrix_type full
_refine_ls_number_parameters 149
_refine_ls_number_reflns 2231
_refine_ls_number_restraints 2
_refine_ls_R_factor_all 0.0210
_refine_ls_R_factor_gt 0.0209
_refine_ls_shift/su_max 0.0023026
_refine_ls_shift/su_mean 0.0000569
_refine_ls_structure_factor_coef Fsqd
_refine_ls_weighting_details
;
 Method= Modified Sheldrick 
 w=1/[\s^2^(F^2^) + ( 0.03P)^2^ + 0.60P] 
 ,where P=(max(Fo^2^,0) + 2Fc^2^)/3 
;
_refine_ls_weighting_scheme calc
_refine_ls_wR_factor_all 0.0549
_refine_ls_wR_factor_gt 0.0548
_refine_ls_wR_factor_ref 0.0549
_reflns_limit_h_max 9
_reflns_limit_h_min -9
_reflns_limit_k_max 10
_reflns_limit_k_min -11
_reflns_limit_l_max 11
_reflns_limit_l_min 0
_reflns_number_gt 2223
_reflns_number_total 2231
_reflns_threshold_expression I>2.0\s(I)
_oxford_diffrn_Wilson_B_factor 1.71
_oxford_diffrn_Wilson_scale 0.01
_oxford_refine_ls_r_factor_ref 0.0210
_oxford_refine_ls_scale 10.8(3)
_oxford_reflns_number_all 2231
_cod_data_source_file d1ob00282a2.cif
_cod_data_source_block 3Br2
_cod_depositor_comments
;
The following automatic conversions were performed:

data item '_exptl_crystal_density_meas' value 'not measured' was
changed to '?' -- the value is perceived as not measured.

Automatic conversion script
Id: cif_fix_values 7556 2019-12-06 15:28:31Z antanas 

 Adding full bibliography for 7157935--7157948.cif.
;
_cod_original_sg_symbol_H-M 'P -1 '
_cod_database_code 7157943
_oxford_refine_reflns_threshold_expression I>-3.0\s(I)
_oxford_refine_ls_r_factor_all 0.0210
_oxford_refine_ls_wr_factor_all 0.0549

loop_
_symmetry_equiv_pos_as_xyz
x,y,z
-x,-y,-z

loop_
_atom_site_label
_atom_site_type_symbol
_atom_site_fract_x
_atom_site_fract_y
_atom_site_fract_z
_atom_site_U_iso_or_equiv
_atom_site_occupancy
_atom_site_adp_type
_atom_site_refinement_flags_posn
_atom_site_refinement_flags_adp
_atom_site_refinement_flags_occupancy
_atom_site_disorder_assembly
_atom_site_disorder_group
_atom_site_attached_hydrogens
O1 O 0.33954(19) 1.22296(16) 0.96069(16) 0.0198 1.0000 Uani D . . . . .
C2 C 0.2825(2) 1.1030(2) 0.9994(2) 0.0154 1.0000 Uani . . . . . .
C3 C 0.2387(2) 1.1416(2) 1.1471(2) 0.0185 1.0000 Uani . . . . . .
C4 C 0.1846(2) 1.0189(2) 1.1910(2) 0.0207 1.0000 Uani . . . . . .
C5 C 0.1749(2) 0.8555(2) 1.0879(2) 0.0204 1.0000 Uani . . . . . .
C6 C 0.2190(2) 0.8100(2) 0.9362(2) 0.0167 1.0000 Uani . . . . . .
C7 C 0.2711(2) 0.9330(2) 0.8879(2) 0.0142 1.0000 Uani . . . . . .
C8 C 0.2173(3) 0.6430(2) 0.8328(2) 0.0212 1.0000 Uani . . . . . .
C9 C 0.2643(3) 0.5994(2) 0.6884(2) 0.0225 1.0000 Uani . . . . . .
C10 C 0.3089(2) 0.7203(2) 0.6419(2) 0.0192 1.0000 Uani . . . . . .
N11 N 0.31063(19) 0.87880(18) 0.73502(18) 0.0144 1.0000 Uani . . . . . .
C12 C 0.3508(2) 0.9880(2) 0.6598(2) 0.0150 1.0000 Uani . . . . . .
C13 C 0.1676(2) 0.9945(2) 0.5785(2) 0.0141 1.0000 Uani . . . . . .
C14 C 0.1436(2) 1.1507(2) 0.6279(2) 0.0160 1.0000 Uani . . . . . .
C15 C -0.0237(2) 1.1553(2) 0.5499(2) 0.0160 1.0000 Uani . . . . . .
Br1 Br 0.31877(3) 1.57454(2) 1.22276(2) 0.0232 1.0000 Uani . . . . . .
H31 H 0.2457 1.2544 1.2187 0.0222 1.0000 Uiso R . . . . .
H41 H 0.1550 1.0508 1.2948 0.0248 1.0000 Uiso R . . . . .
H51 H 0.1406 0.7729 1.1175 0.0244 1.0000 Uiso R . . . . .
H81 H 0.1859 0.5626 0.8672 0.0254 1.0000 Uiso R . . . . .
H91 H 0.2693 0.4902 0.6194 0.0274 1.0000 Uiso R . . . . .
H101 H 0.3384 0.6926 0.5409 0.0222 1.0000 Uiso R . . . . .
H121 H 0.4382 1.1021 0.7439 0.0170 1.0000 Uiso R . . . . .
H122 H 0.4117 0.9342 0.5730 0.0173 1.0000 Uiso R . . . . .
H141 H 0.2430 1.2536 0.7164 0.0191 1.0000 Uiso R . . . . .
H151 H -0.0391 1.2625 0.5855 0.0189 1.0000 Uiso R . . . . .
H11 H 0.337(4) 1.313(2) 1.033(3) 0.0299(19) 1.0000 Uiso D . . . . .

loop_
_atom_site_aniso_label
_atom_site_aniso_U_11
_atom_site_aniso_U_22
_atom_site_aniso_U_33
_atom_site_aniso_U_23
_atom_site_aniso_U_13
_atom_site_aniso_U_12
O1 0.0297(7) 0.0134(6) 0.0188(6) 0.0101(5) 0.0081(5) 0.0074(5)
C2 0.0124(7) 0.0169(8) 0.0180(8) 0.0113(7) 0.0015(6) 0.0041(6)
C3 0.0168(8) 0.0209(9) 0.0184(8) 0.0107(7) 0.0043(6) 0.0069(7)
C4 0.0178(8) 0.0296(10) 0.0210(9) 0.0173(8) 0.0073(7) 0.0087(7)
C5 0.0166(8) 0.0265(9) 0.0263(9) 0.0209(8) 0.0058(7) 0.0061(7)
C6 0.0119(7) 0.0182(8) 0.0216(8) 0.0135(7) 0.0014(6) 0.0033(6)
C7 0.0103(7) 0.0176(8) 0.0158(8) 0.0109(7) 0.0018(6) 0.0036(6)
C8 0.0195(8) 0.0184(8) 0.0271(9) 0.0156(8) 0.0022(7) 0.0038(7)
C9 0.0251(9) 0.0154(8) 0.0255(9) 0.0107(7) 0.0035(7) 0.0069(7)
C10 0.0195(8) 0.0194(8) 0.0188(8) 0.0101(7) 0.0041(7) 0.0075(7)
N11 0.0128(6) 0.0157(7) 0.0164(7) 0.0106(6) 0.0017(5) 0.0043(5)
C12 0.0144(7) 0.0181(8) 0.0176(8) 0.0132(7) 0.0057(6) 0.0050(6)
C13 0.0143(7) 0.0189(8) 0.0145(7) 0.0124(7) 0.0054(6) 0.0059(6)
C14 0.0160(8) 0.0153(8) 0.0152(8) 0.0090(6) 0.0021(6) 0.0026(6)
C15 0.0187(8) 0.0145(8) 0.0168(8) 0.0096(7) 0.0046(6) 0.0064(6)
Br1 0.03159(12) 0.01754(11) 0.02411(11) 0.01177(8) 0.01224(8) 0.01028(8)

loop_
_atom_type_symbol
_atom_type_scat_dispersion_real
_atom_type_scat_dispersion_imag
_atom_type_scat_Cromer_Mann_a1
_atom_type_scat_Cromer_Mann_b1
_atom_type_scat_Cromer_Mann_a2
_atom_type_scat_Cromer_Mann_b2
_atom_type_scat_Cromer_Mann_a3
_atom_type_scat_Cromer_Mann_b3
_atom_type_scat_Cromer_Mann_a4
_atom_type_scat_Cromer_Mann_b4
_atom_type_scat_Cromer_Mann_c
_atom_type_scat_source
C 0.0181 0.0091 2.3100 20.8439 1.0200 10.2075 1.5886 0.5687 0.8650 51.6512 0.2156 'International Tables Vol C 4.2.6.8 and 6.1.1.4'
H 0.0000 0.0000 0.4930 10.5109 0.3229 26.1257 0.1402 3.1424 0.0408 57.7998 0.0030 'International Tables Vol C 4.2.6.8 and 6.1.1.4'
N 0.0311 0.0180 12.2126 0.0057 3.1322 9.8933 2.0125 28.9975 1.1663 0.5826 -11.5290 'International Tables Vol C 4.2.6.8 and 6.1.1.4'
O 0.0492 0.0322 3.0485 13.2771 2.2868 5.7011 1.5463 0.3239 0.8670 32.9089 0.2508 'International Tables Vol C 4.2.6.8 and 6.1.1.4'
Br -0.6763 1.2805 17.1789 2.1723 5.2358 16.5796 5.6377 0.2609 3.9851 41.4328 2.9557 'International Tables Vol C 4.2.6.8 and 6.1.1.4'

loop_
_geom_angle_atom_site_label_1
_geom_angle_site_symmetry_1
_geom_angle_atom_site_label_2
_geom_angle_site_symmetry_2
_geom_angle_atom_site_label_3
_geom_angle_site_symmetry_3
_geom_angle
_geom_angle_publ_flag
C2 . O1 . H11 . 109.6(18) no
O1 . C2 . C3 . 121.48(16) yes
O1 . C2 . C7 . 119.50(15) yes
C3 . C2 . C7 . 119.01(16) yes
C2 . C3 . C4 . 122.00(17) yes
C2 . C3 . H31 . 117.8 no
C4 . C3 . H31 . 120.2 no
C3 . C4 . C5 . 120.37(17) yes
C3 . C4 . H41 . 119.4 no
C5 . C4 . H41 . 120.2 no
C4 . C5 . C6 . 119.79(16) yes
C4 . C5 . H51 . 120.8 no
C6 . C5 . H51 . 119.4 no
C5 . C6 . C7 . 120.58(16) yes
C5 . C6 . C8 . 119.87(16) yes
C7 . C6 . C8 . 119.52(16) yes
C6 . C7 . C2 . 118.24(15) yes
C6 . C7 . N11 . 117.61(15) yes
C2 . C7 . N11 . 124.14(15) yes
C6 . C8 . C9 . 120.20(16) yes
C6 . C8 . H81 . 119.1 no
C9 . C8 . H81 . 120.7 no
C8 . C9 . C10 . 119.06(17) yes
C8 . C9 . H91 . 121.8 no
C10 . C9 . H91 . 119.1 no
C9 . C10 . N11 . 122.71(17) yes
C9 . C10 . H101 . 120.9 no
N11 . C10 . H101 . 116.4 no
C7 . N11 . C10 . 120.81(14) yes
C7 . N11 . C12 . 124.03(14) yes
C10 . N11 . C12 . 115.12(14) yes
N11 . C12 . C13 . 111.55(13) yes
N11 . C12 . H121 . 110.3 no
C13 . C12 . H121 . 110.4 no
N11 . C12 . H122 . 106.7 no
C13 . C12 . H122 . 108.5 no
H121 . C12 . H122 . 109.2 no
C12 . C13 . C15 2_576 120.19(15) yes
C12 . C13 . C14 . 120.51(15) yes
C15 2_576 C13 . C14 . 119.27(15) yes
C13 . C14 . C15 . 120.00(16) yes
C13 . C14 . H141 . 119.0 no
C15 . C14 . H141 . 121.0 no
C13 2_576 C15 . C14 . 120.73(16) yes
C13 2_576 C15 . H151 . 120.0 no
C14 . C15 . H151 . 119.2 no

loop_
_geom_bond_atom_site_label_1
_geom_bond_site_symmetry_1
_geom_bond_atom_site_label_2
_geom_bond_site_symmetry_2
_geom_bond_distance
_geom_bond_publ_flag
O1 . C2 . 1.345(2) yes
O1 . H11 . 0.814(16) no
C2 . C3 . 1.382(2) yes
C2 . C7 . 1.425(2) yes
C3 . C4 . 1.401(2) yes
C3 . H31 . 0.943 no
C4 . C5 . 1.366(3) yes
C4 . H41 . 0.961 no
C5 . C6 . 1.409(3) yes
C5 . H51 . 0.942 no
C6 . C7 . 1.432(2) yes
C6 . C8 . 1.414(3) yes
C7 . N11 . 1.397(2) yes
C8 . C9 . 1.358(3) yes
C8 . H81 . 0.954 no
C9 . C10 . 1.395(3) yes
C9 . H91 . 0.945 no
C10 . N11 . 1.334(2) yes
C10 . H101 . 0.942 no
N11 . C12 . 1.507(2) yes
C12 . C13 . 1.515(2) yes
C12 . H121 . 0.968 no
C12 . H122 . 0.985 no
C13 . C15 2_576 1.392(2) yes
C13 . C14 . 1.396(2) yes
C14 . C15 . 1.392(2) yes
C14 . H141 . 0.959 no
C15 . H151 . 0.952 no
